data_2001136
loop_
_publ_author_name
'Kawata, T.'
'Ohba, S.'
'Nishida, Y.'
'Tokii, T.'

_publ_section_title
;
 Structure of a binuclear copper(II) complex with both \m-alkoxo and
 \m-formato bridges, [Cu~2~(C~17~H~15~N~2~O~3~)(HCOO)]
;
_journal_issue 12
_journal_name_full 'Acta Crystallographica Section C'
_journal_page_first 2070
_journal_page_last 2072
_journal_paper_doi 10.1107/S0108270193004779
_journal_volume 49
_journal_year 1993
_chemical_formula_sum 'C18 H16 Cu2 N2 O5'
_chemical_formula_weight 467.4
_space_group_IT_number 14
_symmetry_cell_setting monoclinic
_symmetry_space_group_name_Hall '-P 2ybc'
_symmetry_space_group_name_H-M 'P 1 21/c 1'
_atom_type_scat_source IntTabIV
_cell_angle_alpha 90.0
_cell_angle_beta 105.690(10)
_cell_angle_gamma 90.0
_cell_formula_units_Z 4
_cell_length_a 12.756(2)
_cell_length_b 14.451(2)
_cell_length_c 9.8050(10)
_cell_measurement_reflns_used 34
_cell_measurement_temperature 297(2)
_cell_measurement_theta_max 15
_cell_measurement_theta_min 10
_cell_volume 1740.1(4)
_diffrn_measurement_device 'Rigaku AFC-5 four-circle diffractometer'
_diffrn_measurement_method \w
_diffrn_radiation_type MoK\a
_diffrn_radiation_wavelength 0.71073
_diffrn_reflns_av_R_equivalents 0.018
_diffrn_reflns_limit_h_max 16
_diffrn_reflns_limit_h_min 0
_diffrn_reflns_limit_k_max 0
_diffrn_reflns_limit_k_min -18
_diffrn_reflns_limit_l_max 12
_diffrn_reflns_limit_l_min -12
_diffrn_reflns_number 4163
_diffrn_reflns_theta_max 27.5
_diffrn_standards_decay_% 1
_diffrn_standards_interval_count 100
_diffrn_standards_number 5
_exptl_absorpt_coefficient_mu 2.483
_exptl_absorpt_correction_T_max 0.573
_exptl_absorpt_correction_T_min 0.369
_exptl_absorpt_correction_type integration
_exptl_crystal_colour 'Dark green'
_exptl_crystal_density_diffrn 1.784
_exptl_crystal_density_meas 1.78(2)
_exptl_crystal_description Prism
_exptl_crystal_size_max 0.40
_exptl_crystal_size_mid 0.40
_exptl_crystal_size_min 0.25
_refine_diff_density_max 1.06
_refine_diff_density_min -1.17
_refine_ls_extinction_method none
_refine_ls_goodness_of_fit_obs 4.65
_refine_ls_hydrogen_treatment refall
_refine_ls_number_parameters 309
_refine_ls_number_reflns 2497
_refine_ls_R_factor_obs 0.047
_refine_ls_shift/esd_max 0.133
_refine_ls_structure_factor_coef F
_refine_ls_weighting_details 'w = 1/\s^2^'
_refine_ls_weighting_scheme calc
_refine_ls_wR_factor_obs 0.046
_reflns_number_observed 2497
_reflns_number_total 3991
_reflns_observed_criterion F>3\s(F)
_cod_data_source_file oh1028.cif
_cod_data_source_block oh1028_structure_1_of_1
_cod_depositor_comments
;
The following automatic conversions were performed:

'_refine_ls_weighting_scheme' value 'w = 1/\s^2^' was changed to
'calc'. New tag '_refine_ls_weighting_details' was created. The value
of the new tag was set to 'w = 1/\s^2^'.

Automatic conversion script
Id: cif_fix_values 3143 2015-03-26 13:38:13Z robertas 
;
_cod_database_code 2001136

loop_
_symmetry_equiv_pos_as_xyz
x,y,z
-x,-y,-z
x,0.5-y,0.5+z
-x,0.5+y,0.5-z

loop_
_atom_site_label
_atom_site_fract_x
_atom_site_fract_y
_atom_site_fract_z
_atom_site_U_iso_or_equiv
Cu(1) .73340(7) .59995(6) .10086(8) .0322(3)
Cu(2) .88058(7) .52676(6) .40742(8) .0295(3)
O(1) .8631(3) .5523(3) .0575(4) .042(2)
O(2) .9178(3) .4638(3) .2491(4) .035(2)
O(3) .8077(3) .6305(3) .2910(4) .031(2)
O(4) .6597(3) .5892(3) -.0928(4) .041(2)
O(5) .9364(3) .4211(3) .5233(4) .032(2)
N(1) .6030(4) .6354(4) .1531(6) .038(2)
N(2) .8207(4) .5801(4) .5509(5) .033(2)
C(1) .9197(5) .4924(5) .1306(7) .037(3)
C(2) .5560(5) .6006(5) -.1522(7) .037(3)
C(3) .5167(6) .5909(6) -.3008(8) .049(3)
C(4) .4084(6) .6019(6) -.3709(8) .057(3)
C(5) .3321(6) .6232(6) -.2977(9) .061(4)
C(6) .3689(6) .6328(6) -.1533(8) .055(3)
C(7) .4774(5) .6241(5) -.0785(8) .042(3)
C(8) .5077(5) .6382(5) .0736(7) .041(3)
C(9) .6276(6) .6510(5) .3082(7) .041(3)
C(10) .7427(6) .6842(5) .3580(7) .035(3)
C(11) .7880(6) .6768(5) .5185(7) .042(3)
C(12) .8044(5) .5384(5) .6586(6) .034(3)
C(13) .8328(5) .4438(5) .6938(6) .029(2)
C(14) .7992(5) .4055(5) .8090(7) .038(3)
C(15) .8303(6) .3192(5) .8584(7) .047(3)
C(16) .8989(6) .2676(5) .7983(7) .041(3)
C(17) .9329(6) .3025(5) .6860(7) .036(3)
C(18) .9013(5) .3905(4) .6307(6) .029(2)
H(1) .962(5) .462(5) .087(6) .07(2)
H(3) .568(5) .575(5) -.351(6) .07(2)
H(4) .382(5) .594(5) -.473(6) .07(2)
H(5) .249(5) .633(4) -.350(6) .05(2)
H(6) .316(5) .649(5) -.113(6) .07(2)
H(8) .450(5) .654(5) .114(6) .06(2)
H(91) .578(5) .696(4) .334(6) .06(2)
H(92) .627(5) .593(5) .360(6) .07(2)
H(10) .733(5) .747(5) .320(6) .07(2)
H(111) .731(5) .696(4) .572(6) .05(2)
H(112) .851(5) .715(5) .555(6) .07(2)
H(12) .776(5) .577(5) .728(6) .07(2)
H(14) .759(5) .445(5) .853(7) .07(2)
H(15) .809(5) .294(5) .944(6) .07(2)
H(16) .928(5) .206(5) .841(7) .08(3)
H(17) .977(5) .271(5) .642(6) .06(2)

loop_
_geom_angle_atom_site_label_1
_geom_angle_atom_site_label_2
_geom_angle_atom_site_label_3
_geom_angle
_geom_angle_publ_flag
O(1) Cu(1) O(3) 93.9(2) yes
O(1) Cu(1) O(4) 88.4(2) yes
O(1) Cu(1) N(1) 174.2(2) yes
O(3) Cu(1) O(4) 171.3(2) yes
O(3) Cu(1) N(1) 85.1(2) yes
O(4) Cu(1) N(1) 93.3(2) yes
O(2) Cu(2) O(3) 94.1(2) yes
O(2) Cu(2) O(5) 88.3(2) yes
O(2) Cu(2) N(2) 170.7(2) yes
O(3) Cu(2) O(5) 173.6(2) yes
O(3) Cu(2) N(2) 84.3(2) yes
O(5) Cu(2) N(2) 92.4(2) yes
Cu(1) O(1) C(1) 121.6(5) yes
Cu(2) O(2) C(1) 131.0(5) yes
Cu(1) O(3) Cu(2) 115.2(2) yes
Cu(1) O(3) C(10) 112.4(3) yes
Cu(2) O(3) C(10) 113.2(4) yes
Cu(1) O(4) C(2) 127.5(5) no
Cu(2) O(5) C(18) 125.7(4) yes
Cu(1) N(1) C(8) 127.0(5) no
Cu(1) N(1) C(9) 110.6(4) no
C(8) N(1) C(9) 122.1(6) no
Cu(2) N(2) C(11) 111.5(4) no
Cu(2) N(2) C(12) 126.6(5) no
C(11) N(2) C(12) 121.8(6) no
O(1) C(1) O(2) 128.7(7) yes
O(4) C(2) C(3) 118.8(7) no
O(4) C(2) C(7) 124.9(6) no
C(3) C(2) C(7) 116.3(6) no
C(2) C(3) C(4) 122.1(8) no
C(3) C(4) C(5) 121.1(7) no
C(4) C(5) C(6) 117.5(7) no
C(5) C(6) C(7) 123.5(8) no
C(2) C(7) C(6) 119.5(7) no
C(2) C(7) C(8) 121.8(6) no
C(6) C(7) C(8) 118.8(7) no
N(1) C(8) C(7) 125.3(7) no
N(1) C(9) C(10) 107.4(6) no
O(3) C(10) C(9) 108.5(5) no
O(3) C(10) C(11) 109.4(5) no
C(9) C(10) C(11) 112.2(6) no
N(2) C(11) C(10) 107.3(5) no
N(2) C(12) C(13) 124.2(7) no
C(12) C(13) C(14) 116.9(6) no
C(12) C(13) C(18) 123.7(6) no
C(14) C(13) C(18) 119.0(6) no
C(13) C(14) C(15) 121.3(7) no
C(14) C(15) C(16) 119.7(7) no
C(15) C(16) C(17) 120.6(6) no
C(16) C(17) C(18) 121.4(7) no
O(5) C(18) C(13) 122.9(6) no
O(5) C(18) C(17) 119.2(6) no
C(13) C(18) C(17) 118.0(6) no

loop_
_geom_bond_atom_site_label_1
_geom_bond_atom_site_label_2
_geom_bond_distance
_geom_bond_publ_flag
Cu(1) Cu(2) 3.2600(10) yes
Cu(1) O(1) 1.942(5) yes
Cu(1) O(3) 1.901(4) yes
Cu(1) O(4) 1.884(4) yes
Cu(1) N(1) 1.937(6) yes
Cu(2) O(2) 1.965(5) yes
Cu(2) O(3) 1.959(4) yes
Cu(2) O(5) 1.921(4) yes
Cu(2) N(2) 1.934(6) yes
O(1) C(1) 1.227(8) yes
O(2) C(1) 1.240(8) yes
O(3) C(10) 1.420(9) yes
O(4) C(2) 1.304(7) yes
O(5) C(18) 1.326(8) yes
N(1) C(8) 1.255(8) yes
N(1) C(9) 1.485(9) yes
N(2) C(11) 1.468(9) yes
N(2) C(12) 1.280(9) yes
C(2) C(3) 1.414(9) yes
C(2) C(7) 1.430(10) yes
C(3) C(4) 1.370(10) yes
C(4) C(5) 1.390(10) yes
C(5) C(6) 1.370(10) yes
C(6) C(7) 1.385(9) yes
C(7) C(8) 1.450(10) yes
C(9) C(10) 1.490(10) yes
C(10) C(11) 1.527(9) yes
C(12) C(13) 1.432(9) yes
C(13) C(14) 1.420(10) yes
C(13) C(18) 1.430(10) yes
C(14) C(15) 1.360(10) yes
C(15) C(16) 1.400(10) yes
C(16) C(17) 1.380(10) yes
C(17) C(18) 1.398(9) yes
